data_7720696
loop_
_publ_author_name
'Mehra, Rupansha'
'Vidyasagar, Kanamaluru'

_publ_section_title
;
 Syntheses and characterization of non-molecular phenyl- and
 methyl-phosphonates and ethylenediphosphonates of thorium and cerium.
;
_journal_issue 13
_journal_name_full 'Dalton transactions (Cambridge, England : 2003)'
_journal_page_first 5250
_journal_page_last 5265
_journal_paper_doi 10.1039/d6dt00270f
_journal_volume 55
_journal_year 2026
_chemical_formula_sum 'C2 H8 Ce F2 O6 P2'
_chemical_formula_weight 368.14
_space_group_crystal_system orthorhombic
_space_group_IT_number 72
_space_group_name_Hall '-I 2 2c'
_space_group_name_H-M_alt 'I b a m'
_atom_sites_solution_hydrogens difmap
_audit_creation_method SHELXL-2018/3
_audit_update_record
;
2025-08-30 deposited with the CCDC.	2026-03-02 downloaded from the CCDC.
;
_cell_angle_alpha 90
_cell_angle_beta 90
_cell_angle_gamma 90
_cell_formula_units_Z 4
_cell_length_a 10.6323(11)
_cell_length_b 11.5644(15)
_cell_length_c 7.7665(6)
_cell_measurement_reflns_used 913
_cell_measurement_temperature 296(2)
_cell_measurement_theta_max 25.55
_cell_measurement_theta_min 2.60
_cell_volume 954.94(17)
_computing_cell_refinement 'Bruker SAINT'
_computing_data_collection 'Bruker APEX2'
_computing_data_reduction 'Bruker SAINT'
_computing_molecular_graphics 'Bruker SHELXTL'
_computing_publication_material 'Bruker SHELXTL'
_computing_structure_refinement 'SHELXL-2018/3 (Sheldrick, 2018)'
_computing_structure_solution 'SHELXT 2014/4 (Sheldrick, 2014)'
_diffrn_ambient_temperature 296(2)
_diffrn_measured_fraction_theta_full 1.000
_diffrn_measured_fraction_theta_max 1.000
_diffrn_measurement_device_type 'Bruker APEX-II CCD'
_diffrn_measurement_method '\f and \w scans'
_diffrn_radiation_type MoK\a
_diffrn_radiation_wavelength 0.71073
_diffrn_reflns_av_R_equivalents 0.0621
_diffrn_reflns_av_unetI/netI 0.0423
_diffrn_reflns_Laue_measured_fraction_full 1.000
_diffrn_reflns_Laue_measured_fraction_max 1.000
_diffrn_reflns_limit_h_max 13
_diffrn_reflns_limit_h_min -11
_diffrn_reflns_limit_k_max 14
_diffrn_reflns_limit_k_min -14
_diffrn_reflns_limit_l_max 6
_diffrn_reflns_limit_l_min -9
_diffrn_reflns_number 3697
_diffrn_reflns_point_group_measured_fraction_full 1.000
_diffrn_reflns_point_group_measured_fraction_max 1.000
_diffrn_reflns_theta_full 25.242
_diffrn_reflns_theta_max 26.722
_diffrn_reflns_theta_min 2.602
_exptl_absorpt_coefficient_mu 5.130
_exptl_absorpt_correction_T_max 0.7454
_exptl_absorpt_correction_T_min 0.6558
_exptl_absorpt_correction_type multi-scan
_exptl_crystal_colour Colourless
_exptl_crystal_density_diffrn 2.561
_exptl_crystal_description block
_exptl_crystal_F_000 696
_exptl_crystal_size_max 0.110
_exptl_crystal_size_mid 0.090
_exptl_crystal_size_min 0.080
_refine_diff_density_max 1.240
_refine_diff_density_min -0.716
_refine_diff_density_rms 0.174
_refine_ls_extinction_method none
_refine_ls_goodness_of_fit_ref 1.085
_refine_ls_hydrogen_treatment refall
_refine_ls_matrix_type full
_refine_ls_number_parameters 47
_refine_ls_number_reflns 545
_refine_ls_number_restraints 6
_refine_ls_restrained_S_all 1.116
_refine_ls_R_factor_all 0.0423
_refine_ls_R_factor_gt 0.0278
_refine_ls_shift/su_max 0.000
_refine_ls_shift/su_mean 0.000
_refine_ls_structure_factor_coef Fsqd
_refine_ls_weighting_details 'w=1/[\s^2^(Fo^2^)+(0.0173P)^2^+6.4351P] where P=(Fo^2^+2Fc^2^)/3'
_refine_ls_weighting_scheme calc
_refine_ls_wR_factor_gt 0.0525
_refine_ls_wR_factor_ref 0.0566
_reflns_Friedel_coverage 0.000
_reflns_number_gt 428
_reflns_number_total 545
_reflns_threshold_expression 'I > 2\s(I)'
_cod_data_source_file d6dt00270f2.cif
_cod_data_source_block CeO6P2C2H8F2
_cod_depositor_comments 'Adding full bibliography for 7720695--7720702.cif.'
_cod_database_code 7720696
_shelx_shelxl_version_number 2018/3
_shelx_space_group_comment
;
The symmetry employed for this shelxl refinement is uniquely defined
by the following loop, which should always be used as a source of
symmetry information in preference to the above space-group names.
They are only intended as comments.
;
_shelx_estimated_absorpt_t_min 0.602
_shelx_estimated_absorpt_t_max 0.684

loop_
_space_group_symop_operation_xyz
'x, y, z'
'-x, -y, z'
'-x+1/2, y+1/2, -z'
'x+1/2, -y+1/2, -z'
'x+1/2, y+1/2, z+1/2'
'-x+1/2, -y+1/2, z+1/2'
'-x+1, y+1, -z+1/2'
'x+1, -y+1, -z+1/2'
'-x, -y, -z'
'x, y, -z'
'x-1/2, -y-1/2, z'
'-x-1/2, y-1/2, z'
'-x+1/2, -y+1/2, -z+1/2'
'x+1/2, y+1/2, -z+1/2'
'x, -y, z+1/2'
'-x, y, z+1/2'

loop_
_atom_site_label
_atom_site_type_symbol
_atom_site_fract_x
_atom_site_fract_y
_atom_site_fract_z
_atom_site_U_iso_or_equiv
_atom_site_adp_type
_atom_site_occupancy
_atom_site_site_symmetry_order
_atom_site_calc_flag
_atom_site_refinement_flags_posn
_atom_site_refinement_flags_adp
_atom_site_refinement_flags_occupancy
_atom_site_disorder_assembly
_atom_site_disorder_group
Ce1 Ce 0.500000 0.500000 0.750000 0.00855(18) Uani 1 4 d S T P . .
P1 P 0.7026(2) 0.67761(18) 1.000000 0.0194(5) Uani 1 2 d S T P . .
O1 O 0.6927(6) 0.8129(5) 1.000000 0.0258(14) Uani 1 2 d S T P . .
H01 H 0.763(8) 0.836(7) 1.000000 0.03(3) Uiso 1 2 d S . P . .
O2 O 0.6394(4) 0.6335(3) 0.8373(4) 0.0239(9) Uani 1 1 d . U . . .
F1 F 0.4105(4) 0.4248(3) 0.500000 0.0176(10) Uani 1 2 d S T P . .
C1 C 0.8638(10) 0.6391(9) 1.000000 0.034(2) Uani 1 2 d S T P . .
H1 H 0.911(6) 0.659(5) 0.896(8) 0.040(18) Uiso 1 1 d . . . . .
H2 H 0.866(9) 0.550(8) 1.000000 0.06(3) Uiso 1 2 d S . P . .

loop_
_atom_site_aniso_label
_atom_site_aniso_U_11
_atom_site_aniso_U_22
_atom_site_aniso_U_33
_atom_site_aniso_U_23
_atom_site_aniso_U_13
_atom_site_aniso_U_12
Ce1 0.0101(3) 0.0101(3) 0.0055(2) 0.000 0.000 0.000
P1 0.0226(13) 0.0230(11) 0.0125(8) 0.000 0.000 -0.0131(10)
O1 0.018(4) 0.023(3) 0.037(3) 0.000 0.000 -0.010(3)
O2 0.0251(12) 0.0253(12) 0.0213(12) -0.0004(9) -0.0009(9) -0.0051(9)
F1 0.020(3) 0.022(2) 0.0112(19) 0.000 0.000 -0.0081(19)
C1 0.027(6) 0.034(6) 0.040(5) 0.000 0.000 -0.005(5)

loop_
_atom_type_symbol
_atom_type_description
_atom_type_scat_dispersion_real
_atom_type_scat_dispersion_imag
_atom_type_scat_source
C C 0.0033 0.0016 'International Tables Vol C Tables 4.2.6.8 and 6.1.1.4'
H H 0.0000 0.0000 'International Tables Vol C Tables 4.2.6.8 and 6.1.1.4'
O O 0.0106 0.0060 'International Tables Vol C Tables 4.2.6.8 and 6.1.1.4'
P P 0.1023 0.0942 'International Tables Vol C Tables 4.2.6.8 and 6.1.1.4'
Ce Ce -0.2486 2.6331 'International Tables Vol C Tables 4.2.6.8 and 6.1.1.4'
F F 0.0171 0.0103 'International Tables Vol C Tables 4.2.6.8 and 6.1.1.4'

loop_
_geom_angle_atom_site_label_1
_geom_angle_atom_site_label_2
_geom_angle_atom_site_label_3
_geom_angle
_geom_angle_site_symmetry_1
_geom_angle_site_symmetry_3
_geom_angle_publ_flag
O2 Ce1 O2 144.83(18) . 2_665 ?
O2 Ce1 O2 97.38(19) . 8_456 ?
O2 Ce1 O2 93.10(19) 2_665 8_456 ?
O2 Ce1 O2 93.10(19) . 7_546 ?
O2 Ce1 O2 97.38(19) 2_665 7_546 ?
O2 Ce1 O2 144.83(18) 8_456 7_546 ?
O2 Ce1 F1 74.66(14) . 7_546 ?
O2 Ce1 F1 76.19(14) 2_665 7_546 ?
O2 Ce1 F1 74.07(12) 8_456 7_546 ?
O2 Ce1 F1 141.06(12) 7_546 7_546 ?
O2 Ce1 F1 76.19(14) . 15_565 ?
O2 Ce1 F1 74.66(14) 2_665 15_565 ?
O2 Ce1 F1 141.06(12) 8_456 15_565 ?
O2 Ce1 F1 74.07(12) 7_546 15_565 ?
F1 Ce1 F1 67.17(17) 7_546 15_565 ?
O2 Ce1 F1 74.07(12) . 9_666 ?
O2 Ce1 F1 141.06(12) 2_665 9_666 ?
O2 Ce1 F1 74.66(14) 8_456 9_666 ?
O2 Ce1 F1 76.19(14) 7_546 9_666 ?
F1 Ce1 F1 131.8(2) 7_546 9_666 ?
F1 Ce1 F1 136.18(19) 15_565 9_666 ?
O2 Ce1 F1 141.07(12) . . ?
O2 Ce1 F1 74.07(12) 2_665 . ?
O2 Ce1 F1 76.19(14) 8_456 . ?
O2 Ce1 F1 74.65(14) 7_546 . ?
F1 Ce1 F1 136.18(19) 7_546 . ?
F1 Ce1 F1 131.8(2) 15_565 . ?
F1 Ce1 F1 67.17(17) 9_666 . ?
O2 Ce1 Ce1 72.42(9) . 9_667 ?
O2 Ce1 Ce1 72.42(9) 2_665 9_667 ?
O2 Ce1 Ce1 107.58(9) 8_456 9_667 ?
O2 Ce1 Ce1 107.58(9) 7_546 9_667 ?
F1 Ce1 Ce1 33.58(8) 7_546 9_667 ?
F1 Ce1 Ce1 33.58(8) 15_565 9_667 ?
F1 Ce1 Ce1 146.42(8) 9_666 9_667 ?
F1 Ce1 Ce1 146.42(8) . 9_667 ?
O2 Ce1 Ce1 107.58(9) . 9_666 ?
O2 Ce1 Ce1 107.58(9) 2_665 9_666 ?
O2 Ce1 Ce1 72.42(9) 8_456 9_666 ?
O2 Ce1 Ce1 72.42(9) 7_546 9_666 ?
F1 Ce1 Ce1 146.42(8) 7_546 9_666 ?
F1 Ce1 Ce1 146.42(8) 15_565 9_666 ?
F1 Ce1 Ce1 33.58(8) 9_666 9_666 ?
F1 Ce1 Ce1 33.58(8) . 9_666 ?
Ce1 Ce1 Ce1 180.0 9_667 9_666 ?
O2 P1 O2 112.5(3) 10_557 . ?
O2 P1 O1 107.8(2) 10_557 . ?
O2 P1 O1 107.8(2) . . ?
O2 P1 C1 110.1(2) 10_557 . ?
O2 P1 C1 110.1(2) . . ?
O1 P1 C1 108.4(4) . . ?
P1 O1 H01 105(6) . . ?
P1 O2 Ce1 140.7(2) . . ?
Ce1 F1 Ce1 112.83(17) . 9_666 ?
P1 C1 H1 116(4) . . ?
P1 C1 H2 106(6) . . ?
H1 C1 H2 103(5) . . ?
P1 C1 H1 116(4) . 10_557 ?
H1 C1 H1 111(7) . 10_557 ?
H2 C1 H1 103(5) . 10_557 ?

loop_
_geom_bond_atom_site_label_1
_geom_bond_atom_site_label_2
_geom_bond_distance
_geom_bond_site_symmetry_2
_geom_bond_publ_flag
Ce1 O2 2.246(4) . ?
Ce1 O2 2.246(4) 2_665 ?
Ce1 O2 2.246(4) 8_456 ?
Ce1 O2 2.246(4) 7_546 ?
Ce1 F1 2.331(2) 7_546 ?
Ce1 F1 2.331(2) 15_565 ?
Ce1 F1 2.331(2) 9_666 ?
Ce1 F1 2.331(2) . ?
Ce1 Ce1 3.8833(3) 9_667 ?
Ce1 Ce1 3.8832(3) 9_666 ?
P1 O2 1.519(4) 10_557 ?
P1 O2 1.519(4) . ?
P1 O1 1.569(6) . ?
P1 C1 1.771(10) . ?
O1 H01 0.79(9) . ?
C1 H1 0.98(6) . ?
C1 H2 1.03(9) . ?
C1 H1 0.98(6) 10_557 ?
